data_1545381
loop_
_publ_author_name
'Chen, Yih-Chun'
'Watanabe, Motonori'
'Wen, Yuh-Sheng'
'Chang, Yuan Jay'

_publ_section_title
;
 2,7-Dibromo-10'<i>H</i>-spiro[fluorene-9,9'-phenanthren]-10'-one
;
_journal_coeditor_code SU5344
_journal_issue 2
_journal_name_full IUCrData
_journal_page_first x170301
_journal_paper_doi 10.1107/S2414314617003017
_journal_volume 2
_journal_year 2017
_chemical_formula_iupac 'C26 H14 Br2 O'
_chemical_formula_moiety 'C26 H14 Br2 O'
_chemical_formula_sum 'C26 H14 Br2 O'
_chemical_formula_weight 502.19
_chemical_name_systematic
;
2,7-Dibromo-10'<i>H</i>-spiro[fluorene-9,9'-phenanthren]-10'-one
;
_space_group_crystal_system monoclinic
_space_group_IT_number 14
_space_group_name_Hall '-P 2ybc'
_space_group_name_H-M_alt 'P 1 21/c 1'
_symmetry_space_group_name_Hall '-P 2ybc'
_symmetry_space_group_name_H-M 'P 1 21/c 1'
_atom_sites_solution_hydrogens geom
_atom_sites_solution_primary direct
_atom_sites_solution_secondary difmap
_audit_creation_method SHELXL-2013
_cell_angle_alpha 90
_cell_angle_beta 92.179(2)
_cell_angle_gamma 90
_cell_formula_units_Z 8
_cell_length_a 17.5110(10)
_cell_length_b 8.9191(7)
_cell_length_c 25.2761(15)
_cell_measurement_reflns_used 9798
_cell_measurement_temperature 100.0(2)
_cell_measurement_theta_max 27.05
_cell_measurement_theta_min 2.68
_cell_volume 3944.8(4)
_computing_cell_refinement
;
SAINT (Bruker, 2001)
;
_computing_data_collection
;
APEX2 (Bruker, 2001)
;
_computing_data_reduction
;
SAINT (Bruker, 2001)
;
_computing_molecular_graphics
;
Mercury (Macrae <i>et al.</i>,  2008)
;
_computing_publication_material
;
WinGX (Farrugia, 2012)
;
_computing_structure_refinement
;
SHELXL2013 (Sheldrick, 2015b)
;
_computing_structure_solution
;
SHELXT (Sheldrick, 2015a)
;
_diffrn_ambient_temperature 100.0(2)
_diffrn_measured_fraction_theta_full 1.000
_diffrn_measured_fraction_theta_max 0.999
_diffrn_measurement_device_type 'Bruker APEXII CCD'
_diffrn_measurement_method '\f and \w scans'
_diffrn_radiation_type MoK\a
_diffrn_radiation_wavelength 0.71073
_diffrn_reflns_av_R_equivalents 0.0722
_diffrn_reflns_limit_h_max 22
_diffrn_reflns_limit_h_min -22
_diffrn_reflns_limit_k_max 11
_diffrn_reflns_limit_k_min -11
_diffrn_reflns_limit_l_max 32
_diffrn_reflns_limit_l_min -32
_diffrn_reflns_number 122604
_diffrn_reflns_theta_full 25.000
_diffrn_reflns_theta_max 27.065
_diffrn_reflns_theta_min 1.952
_exptl_absorpt_coefficient_mu 4.125
_exptl_absorpt_correction_T_max 0.9705
_exptl_absorpt_correction_T_min 0.6401
_exptl_absorpt_correction_type multi-scan
_exptl_absorpt_process_details
;
(SADABS; Bruker, 2001)
;
_exptl_crystal_colour colourless
_exptl_crystal_density_diffrn 1.691
_exptl_crystal_density_method 'not measured'
_exptl_crystal_description prism
_exptl_crystal_F_000 1984
_exptl_crystal_size_max 0.440
_exptl_crystal_size_mid 0.300
_exptl_crystal_size_min 0.260
_refine_diff_density_max 1.455
_refine_diff_density_min -0.492
_refine_ls_extinction_method none
_refine_ls_goodness_of_fit_ref 1.027
_refine_ls_hydrogen_treatment constr
_refine_ls_matrix_type full
_refine_ls_number_parameters 523
_refine_ls_number_reflns 8667
_refine_ls_number_restraints 0
_refine_ls_restrained_S_all 1.027
_refine_ls_R_factor_all 0.0402
_refine_ls_R_factor_gt 0.0276
_refine_ls_shift/su_max 0.002
_refine_ls_shift/su_mean 0.000
_refine_ls_structure_factor_coef Fsqd
_refine_ls_weighting_details 'w=1/[\s^2^(Fo^2^)+(0.0228P)^2^+4.6257P] where P=(Fo^2^+2Fc^2^)/3'
_refine_ls_weighting_scheme calc
_refine_ls_wR_factor_gt 0.0589
_refine_ls_wR_factor_ref 0.0634
_reflns_number_gt 7162
_reflns_number_total 8667
_reflns_threshold_expression 'I > 2\s(I)'
_cod_data_source_file su5344sup1.cif
_cod_data_source_block I
_cod_database_code 1545381
_shelx_space_group_comment
;
The symmetry employed for this shelxl refinement is uniquely defined
by the following loop, which should always be used as a source of
symmetry information in preference to the above space-group names.
They are only intended as comments.
;
_shelxl_version_number .2013

loop_
_space_group_symop_operation_xyz
'x, y, z'
'-x, y+1/2, -z+1/2'
'-x, -y, -z'
'x, -y-1/2, z-1/2'

loop_
_atom_site_type_symbol
_atom_site_label
_atom_site_fract_x
_atom_site_fract_y
_atom_site_fract_z
_atom_site_U_iso_or_equiv
_atom_site_adp_type
_atom_site_calc_flag
_atom_site_occupancy
Br Br1 0.58632(2) 0.45391(3) 0.53916(2) 0.01768(6) Uani d 1
Br Br2 1.17959(2) 0.52190(3) 0.62371(2) 0.02688(7) Uani d 1
O O1 0.88959(10) 0.17311(18) 0.55147(6) 0.0196(4) Uani d 1
C C1 0.87687(13) 0.3717(2) 0.61400(9) 0.0135(5) Uani d 1
C C2 0.89106(13) 0.2074(2) 0.59816(9) 0.0140(5) Uani d 1
C C3 0.91023(12) 0.0977(3) 0.64026(9) 0.0139(5) Uani d 1
C C4 0.93583(13) -0.0449(3) 0.62497(10) 0.0178(5) Uani d 1
H H4 0.9399 -0.0677 0.5885 0.021 Uiso calc 1
C C5 0.95512(15) -0.1518(3) 0.66266(10) 0.0239(6) Uani d 1
H H5 0.9726 -0.2479 0.6523 0.029 Uiso calc 1
C C6 0.94871(16) -0.1173(3) 0.71570(11) 0.0288(6) Uani d 1
H H6 0.9623 -0.1903 0.7418 0.035 Uiso calc 1
C C7 0.92282(16) 0.0221(3) 0.73140(10) 0.0261(6) Uani d 1
H H7 0.9186 0.0429 0.7680 0.031 Uiso calc 1
C C8 0.90270(13) 0.1329(3) 0.69407(9) 0.0171(5) Uani d 1
C C9 0.87267(13) 0.2809(3) 0.70961(9) 0.0163(5) Uani d 1
C C10 0.85475(15) 0.3109(3) 0.76247(10) 0.0234(6) Uani d 1
H H10 0.8625 0.2351 0.7885 0.028 Uiso calc 1
C C11 0.82627(16) 0.4481(3) 0.77695(10) 0.0274(6) Uani d 1
H H11 0.8144 0.4656 0.8128 0.033 Uiso calc 1
C C12 0.81468(16) 0.5607(3) 0.74001(10) 0.0272(6) Uani d 1
H H12 0.7955 0.6555 0.7503 0.033 Uiso calc 1
C C13 0.83150(14) 0.5335(3) 0.68758(10) 0.0218(5) Uani d 1
H H13 0.8236 0.6103 0.6619 0.026 Uiso calc 1
C C14 0.85986(13) 0.3944(3) 0.67232(9) 0.0149(5) Uani d 1
C C15 0.81596(13) 0.4414(2) 0.57728(9) 0.0139(5) Uani d 1
C C16 0.73893(13) 0.4104(3) 0.57548(9) 0.0155(5) Uani d 1
H H16 0.7181 0.3371 0.5981 0.019 Uiso calc 1
C C17 0.69262(13) 0.4903(3) 0.53939(9) 0.0153(5) Uani d 1
C C18 0.72257(14) 0.5961(3) 0.50532(9) 0.0171(5) Uani d 1
H H18 0.6899 0.6465 0.4802 0.021 Uiso calc 1
C C19 0.80014(14) 0.6276(3) 0.50815(9) 0.0164(5) Uani d 1
H H19 0.8210 0.7007 0.4855 0.020 Uiso calc 1
C C20 0.84714(13) 0.5506(3) 0.54469(9) 0.0150(5) Uani d 1
C C21 0.92914(13) 0.5620(2) 0.55759(9) 0.0144(5) Uani d 1
C C22 0.98559(13) 0.6525(3) 0.53700(9) 0.0170(5) Uani d 1
H H22 0.9732 0.7227 0.5097 0.020 Uiso calc 1
C C23 1.06016(14) 0.6384(3) 0.55690(10) 0.0201(5) Uani d 1
H H23 1.0994 0.6990 0.5432 0.024 Uiso calc 1
C C24 1.07723(13) 0.5356(3) 0.59686(10) 0.0187(5) Uani d 1
C C25 1.02210(13) 0.4439(3) 0.61843(9) 0.0168(5) Uani d 1
H H25 1.0348 0.3738 0.6457 0.020 Uiso calc 1
C C26 0.94788(13) 0.4597(2) 0.59830(9) 0.0144(5) Uani d 1
Br Br3 0.11825(2) 0.06102(3) 0.58188(2) 0.02152(6) Uani d 1
Br Br4 0.72200(2) -0.00951(3) 0.61494(2) 0.02122(6) Uani d 1
O O2 0.44110(9) 0.33247(19) 0.57462(6) 0.0209(4) Uani d 1
C C27 0.42160(12) 0.1372(2) 0.63726(9) 0.0126(4) Uani d 1
C C28 0.42082(12) 0.3019(3) 0.61883(9) 0.0141(5) Uani d 1
C C29 0.38932(13) 0.4159(3) 0.65432(9) 0.0155(5) Uani d 1
C C30 0.37581(14) 0.5601(3) 0.63376(10) 0.0212(5) Uani d 1
H H30 0.3881 0.5825 0.5983 0.025 Uiso calc 1
C C31 0.34463(15) 0.6697(3) 0.66509(11) 0.0257(6) Uani d 1
H H31 0.3355 0.7674 0.6513 0.031 Uiso calc 1
C C32 0.32685(15) 0.6360(3) 0.71668(11) 0.0265(6) Uani d 1
H H32 0.3054 0.7111 0.7382 0.032 Uiso calc 1
C C33 0.34006(15) 0.4940(3) 0.73721(10) 0.0229(5) Uani d 1
H H33 0.3269 0.4728 0.7725 0.028 Uiso calc 1
C C34 0.37253(13) 0.3811(3) 0.70678(9) 0.0166(5) Uani d 1
C C35 0.39221(13) 0.2317(3) 0.72944(9) 0.0151(5) Uani d 1
C C36 0.38903(15) 0.2040(3) 0.78410(10) 0.0231(6) Uani d 1
H H36 0.3728 0.2818 0.8068 0.028 Uiso calc 1
C C37 0.40892(15) 0.0663(3) 0.80551(10) 0.0251(6) Uani d 1
H H37 0.4060 0.0497 0.8425 0.030 Uiso calc 1
C C38 0.43320(14) -0.0476(3) 0.77287(10) 0.0218(5) Uani d 1
H H38 0.4465 -0.1427 0.7874 0.026 Uiso calc 1
C C39 0.43804(13) -0.0223(3) 0.71900(9) 0.0174(5) Uani d 1
H H39 0.4554 -0.1003 0.6968 0.021 Uiso calc 1
C C40 0.41770(13) 0.1161(3) 0.69691(9) 0.0138(5) Uani d 1
C C41 0.35281(13) 0.0666(2) 0.60646(9) 0.0137(5) Uani d 1
C C42 0.27603(13) 0.0989(3) 0.61086(9) 0.0151(5) Uani d 1
H H42 0.2590 0.1693 0.6361 0.018 Uiso calc 1
C C43 0.22452(13) 0.0234(3) 0.57650(9) 0.0165(5) Uani d 1
C C44 0.24804(14) -0.0779(3) 0.53878(9) 0.0202(5) Uani d 1
H H44 0.2115 -0.1262 0.5158 0.024 Uiso calc 1
C C45 0.32557(14) -0.1082(3) 0.53493(10) 0.0207(5) Uani d 1
H H45 0.3425 -0.1773 0.5093 0.025 Uiso calc 1
C C46 0.37807(14) -0.0363(3) 0.56894(9) 0.0160(5) Uani d 1
C C47 0.46145(13) -0.0465(3) 0.57357(9) 0.0162(5) Uani d 1
C C48 0.51275(14) -0.1339(3) 0.54643(10) 0.0219(5) Uani d 1
H H48 0.4950 -0.2014 0.5196 0.026 Uiso calc 1
C C49 0.59027(14) -0.1209(3) 0.55918(10) 0.0212(5) Uani d 1
H H49 0.6262 -0.1797 0.5411 0.025 Uiso calc 1
C C50 0.61495(13) -0.0219(3) 0.59844(10) 0.0171(5) Uani d 1
C C51 0.56498(13) 0.0679(3) 0.62596(9) 0.0155(5) Uani d 1
H H51 0.5831 0.1360 0.6525 0.019 Uiso calc 1
C C52 0.48773(13) 0.0537(2) 0.61306(9) 0.0142(5) Uani d 1

loop_
_atom_site_aniso_label
_atom_site_aniso_U_11
_atom_site_aniso_U_22
_atom_site_aniso_U_33
_atom_site_aniso_U_12
_atom_site_aniso_U_13
_atom_site_aniso_U_23
Br1 0.01159(11) 0.02131(12) 0.01997(12) 0.00043(9) -0.00161(9) -0.00174(9)
Br2 0.01206(12) 0.04248(16) 0.02601(14) -0.00319(11) -0.00067(10) -0.01276(12)
O1 0.0257(9) 0.0190(8) 0.0141(8) 0.0006(7) -0.0001(7) -0.0026(7)
C1 0.0126(11) 0.0148(11) 0.0129(11) -0.0016(9) 0.0004(9) 0.0004(9)
C2 0.0081(11) 0.0158(11) 0.0182(12) -0.0033(9) 0.0005(9) -0.0005(9)
C3 0.0085(11) 0.0165(11) 0.0166(11) -0.0018(9) -0.0001(9) 0.0005(9)
C4 0.0154(12) 0.0177(12) 0.0200(12) 0.0006(10) -0.0003(10) -0.0024(10)
C5 0.0239(14) 0.0147(12) 0.0331(15) 0.0052(10) 0.0000(11) 0.0007(10)
C6 0.0375(16) 0.0235(14) 0.0249(14) 0.0085(12) -0.0043(12) 0.0075(11)
C7 0.0339(15) 0.0270(14) 0.0175(13) 0.0041(12) 0.0013(11) 0.0026(11)
C8 0.0133(12) 0.0197(12) 0.0181(12) -0.0008(9) 0.0000(9) 0.0014(10)
C9 0.0120(11) 0.0218(12) 0.0152(12) 0.0000(9) 0.0008(9) -0.0002(9)
C10 0.0242(14) 0.0306(14) 0.0155(12) 0.0035(11) 0.0032(10) 0.0002(10)
C11 0.0281(15) 0.0379(16) 0.0167(12) 0.0029(12) 0.0073(11) -0.0056(11)
C12 0.0296(15) 0.0265(14) 0.0256(14) 0.0069(12) 0.0035(11) -0.0092(11)
C13 0.0217(13) 0.0218(13) 0.0219(13) 0.0038(10) 0.0016(10) -0.0016(10)
C14 0.0106(11) 0.0198(12) 0.0143(11) -0.0008(9) 0.0000(9) -0.0029(9)
C15 0.0146(11) 0.0134(11) 0.0135(11) 0.0019(9) 0.0001(9) -0.0009(9)
C16 0.0159(12) 0.0155(11) 0.0151(11) -0.0007(9) 0.0017(9) 0.0011(9)
C17 0.0092(11) 0.0186(12) 0.0180(12) 0.0010(9) -0.0001(9) -0.0025(9)
C18 0.0171(12) 0.0199(12) 0.0144(11) 0.0045(10) 0.0000(9) 0.0000(9)
C19 0.0205(12) 0.0151(12) 0.0137(11) 0.0008(9) 0.0034(10) 0.0034(9)
C20 0.0151(12) 0.0149(11) 0.0153(11) 0.0005(9) 0.0044(9) -0.0030(9)
C21 0.0147(11) 0.0145(11) 0.0142(11) -0.0008(9) 0.0026(9) -0.0033(9)
C22 0.0193(12) 0.0147(11) 0.0174(12) -0.0017(10) 0.0051(10) -0.0026(9)
C23 0.0176(12) 0.0197(12) 0.0235(13) -0.0062(10) 0.0082(10) -0.0079(10)
C24 0.0112(11) 0.0242(13) 0.0207(12) -0.0016(10) 0.0007(9) -0.0119(10)
C25 0.0143(12) 0.0202(12) 0.0159(11) 0.0007(10) 0.0004(9) -0.0055(9)
C26 0.0135(11) 0.0157(11) 0.0142(11) 0.0001(9) 0.0039(9) -0.0061(9)
Br3 0.01114(12) 0.02792(13) 0.02541(13) -0.00354(10) -0.00065(9) 0.00470(10)
Br4 0.01141(12) 0.02510(13) 0.02731(13) 0.00130(9) 0.00279(9) 0.00374(10)
O2 0.0185(9) 0.0245(9) 0.0200(9) -0.0008(7) 0.0050(7) 0.0069(7)
C27 0.0087(11) 0.0165(11) 0.0126(11) -0.0010(9) 0.0007(9) -0.0004(9)
C28 0.0076(11) 0.0178(11) 0.0167(12) -0.0022(9) -0.0035(9) 0.0023(9)
C29 0.0099(11) 0.0152(11) 0.0210(12) -0.0023(9) -0.0034(9) 0.0000(9)
C30 0.0157(12) 0.0189(12) 0.0283(14) -0.0050(10) -0.0058(10) 0.0048(10)
C31 0.0228(14) 0.0139(12) 0.0398(16) -0.0013(10) -0.0087(12) -0.0017(11)
C32 0.0240(14) 0.0193(13) 0.0356(16) 0.0040(11) -0.0061(12) -0.0113(11)
C33 0.0224(13) 0.0241(13) 0.0221(13) -0.0011(11) -0.0022(10) -0.0058(10)
C34 0.0112(11) 0.0187(12) 0.0194(12) -0.0040(9) -0.0040(9) -0.0034(10)
C35 0.0122(11) 0.0194(12) 0.0137(11) -0.0030(9) -0.0007(9) -0.0014(9)
C36 0.0249(14) 0.0274(14) 0.0172(12) 0.0001(11) 0.0021(10) -0.0026(10)
C37 0.0251(14) 0.0362(15) 0.0141(12) -0.0023(12) 0.0006(10) 0.0049(11)
C38 0.0190(13) 0.0239(13) 0.0222(13) -0.0020(10) -0.0021(10) 0.0095(10)
C39 0.0152(12) 0.0182(12) 0.0186(12) -0.0009(9) -0.0006(9) 0.0000(9)
C40 0.0099(11) 0.0185(11) 0.0128(11) -0.0046(9) -0.0017(9) 0.0005(9)
C41 0.0143(11) 0.0149(11) 0.0116(11) -0.0027(9) -0.0013(9) 0.0026(9)
C42 0.0140(11) 0.0173(11) 0.0141(11) -0.0020(9) 0.0024(9) 0.0028(9)
C43 0.0104(11) 0.0230(12) 0.0160(11) -0.0021(9) -0.0004(9) 0.0062(9)
C44 0.0181(13) 0.0255(13) 0.0169(12) -0.0078(10) -0.0015(10) -0.0001(10)
C45 0.0197(13) 0.0251(13) 0.0175(12) -0.0044(11) 0.0015(10) -0.0048(10)
C46 0.0169(12) 0.0173(12) 0.0139(11) -0.0024(10) 0.0014(9) 0.0002(9)
C47 0.0161(12) 0.0167(11) 0.0158(11) -0.0017(9) 0.0010(9) 0.0006(9)
C48 0.0214(13) 0.0212(13) 0.0232(13) -0.0004(10) 0.0029(10) -0.0070(10)
C49 0.0175(13) 0.0205(13) 0.0262(13) 0.0019(10) 0.0067(10) -0.0026(10)
C50 0.0108(11) 0.0186(12) 0.0219(12) 0.0003(9) 0.0018(9) 0.0044(10)
C51 0.0139(11) 0.0172(11) 0.0154(11) -0.0013(9) 0.0003(9) 0.0004(9)
C52 0.0146(11) 0.0135(11) 0.0147(11) 0.0013(9) 0.0025(9) 0.0026(9)

loop_
_atom_type_symbol
_atom_type_description
_atom_type_scat_dispersion_real
_atom_type_scat_dispersion_imag
_atom_type_scat_source
Br Br -0.2901 2.4595 'International Tables Vol C Tables 4.2.6.8 and 6.1.1.4'
O O 0.0106 0.0060 'International Tables Vol C Tables 4.2.6.8 and 6.1.1.4'
C C 0.0033 0.0016 'International Tables Vol C Tables 4.2.6.8 and 6.1.1.4'
H H 0.0000 0.0000 'International Tables Vol C Tables 4.2.6.8 and 6.1.1.4'

loop_
_geom_angle_atom_site_label_1
_geom_angle_atom_site_label_2
_geom_angle_atom_site_label_3
_geom_angle
C15 C1 C14 112.13(18)
C15 C1 C26 100.90(18)
C14 C1 C26 111.76(18)
C15 C1 C2 110.29(18)
C14 C1 C2 114.57(19)
C26 C1 C2 106.20(18)
O1 C2 C3 121.9(2)
O1 C2 C1 119.5(2)
C3 C2 C1 118.55(19)
C4 C3 C8 120.6(2)
C4 C3 C2 117.9(2)
C8 C3 C2 121.5(2)
C5 C4 C3 120.4(2)
C5 C4 H4 119.8
C3 C4 H4 119.8
C4 C5 C6 119.2(2)
C4 C5 H5 120.4
C6 C5 H5 120.4
C5 C6 C7 121.1(2)
C5 C6 H6 119.5
C7 C6 H6 119.5
C6 C7 C8 121.1(2)
C6 C7 H7 119.5
C8 C7 H7 119.5
C7 C8 C3 117.6(2)
C7 C8 C9 122.2(2)
C3 C8 C9 120.2(2)
C14 C9 C10 117.8(2)
C14 C9 C8 121.2(2)
C10 C9 C8 121.0(2)
C11 C10 C9 121.1(2)
C11 C10 H10 119.4
C9 C10 H10 119.4
C10 C11 C12 120.8(2)
C10 C11 H11 119.6
C12 C11 H11 119.6
C11 C12 C13 119.1(2)
C11 C12 H12 120.4
C13 C12 H12 120.4
C12 C13 C14 120.6(2)
C12 C13 H13 119.7
C14 C13 H13 119.7
C9 C14 C13 120.5(2)
C9 C14 C1 121.5(2)
C13 C14 C1 117.9(2)
C16 C15 C20 121.6(2)
C16 C15 C1 127.0(2)
C20 C15 C1 111.3(2)
C15 C16 C17 117.7(2)
C15 C16 H16 121.2
C17 C16 H16 121.2
C18 C17 C16 121.9(2)
C18 C17 Br1 120.57(17)
C16 C17 Br1 117.56(17)
C19 C18 C17 119.8(2)
C19 C18 H18 120.1
C17 C18 H18 120.1
C18 C19 C20 119.1(2)
C18 C19 H19 120.4
C20 C19 H19 120.4
C19 C20 C15 119.9(2)
C19 C20 C21 131.5(2)
C15 C20 C21 108.6(2)
C22 C21 C26 120.1(2)
C22 C21 C20 131.4(2)
C26 C21 C20 108.5(2)
C23 C22 C21 119.0(2)
C23 C22 H22 120.5
C21 C22 H22 120.5
C22 C23 C24 119.8(2)
C22 C23 H23 120.1
C24 C23 H23 120.1
C23 C24 C25 122.7(2)
C23 C24 Br2 118.51(18)
C25 C24 Br2 118.82(19)
C26 C25 C24 116.8(2)
C26 C25 H25 121.6
C24 C25 H25 121.6
C25 C26 C21 121.7(2)
C25 C26 C1 127.6(2)
C21 C26 C1 110.6(2)
C40 C27 C52 113.59(18)
C40 C27 C28 114.62(19)
C52 C27 C28 110.03(18)
C40 C27 C41 112.67(18)
C52 C27 C41 100.86(18)
C28 C27 C41 103.81(17)
O2 C28 C29 122.2(2)
O2 C28 C27 119.5(2)
C29 C28 C27 118.16(19)
C34 C29 C30 120.9(2)
C34 C29 C28 121.2(2)
C30 C29 C28 117.9(2)
C31 C30 C29 120.0(2)
C31 C30 H30 120.0
C29 C30 H30 120.0
C30 C31 C32 119.6(2)
C30 C31 H31 120.2
C32 C31 H31 120.2
C33 C32 C31 120.7(2)
C33 C32 H32 119.6
C31 C32 H32 119.6
C32 C33 C34 121.1(2)
C32 C33 H33 119.4
C34 C33 H33 119.4
C33 C34 C29 117.6(2)
C33 C34 C35 121.7(2)
C29 C34 C35 120.6(2)
C40 C35 C36 118.2(2)
C40 C35 C34 120.5(2)
C36 C35 C34 121.3(2)
C37 C36 C35 121.4(2)
C37 C36 H36 119.3
C35 C36 H36 119.3
C36 C37 C38 119.8(2)
C36 C37 H37 120.1
C38 C37 H37 120.1
C37 C38 C39 119.9(2)
C37 C38 H38 120.1
C39 C38 H38 120.1
C38 C39 C40 120.8(2)
C38 C39 H39 119.6
C40 C39 H39 119.6
C39 C40 C35 119.9(2)
C39 C40 C27 119.0(2)
C35 C40 C27 121.1(2)
C42 C41 C46 121.5(2)
C42 C41 C27 128.0(2)
C46 C41 C27 110.35(19)
C41 C42 C43 117.0(2)
C41 C42 H42 121.5
C43 C42 H42 121.5
C44 C43 C42 122.6(2)
C44 C43 Br3 118.75(18)
C42 C43 Br3 118.68(18)
C43 C44 C45 119.4(2)
C43 C44 H44 120.3
C45 C44 H44 120.3
C46 C45 C44 119.4(2)
C46 C45 H45 120.3
C44 C45 H45 120.3
C45 C46 C41 120.1(2)
C45 C46 C47 130.9(2)
C41 C46 C47 109.0(2)
C48 C47 C52 120.5(2)
C48 C47 C46 131.1(2)
C52 C47 C46 108.5(2)
C49 C48 C47 118.9(2)
C49 C48 H48 120.5
C47 C48 H48 120.5
C50 C49 C48 119.7(2)
C50 C49 H49 120.2
C48 C49 H49 120.2
C49 C50 C51 122.7(2)
C49 C50 Br4 118.06(18)
C51 C50 Br4 119.25(18)
C52 C51 C50 117.2(2)
C52 C51 H51 121.4
C50 C51 H51 121.4
C51 C52 C47 121.1(2)
C51 C52 C27 127.6(2)
C47 C52 C27 111.3(2)

loop_
_geom_bond_atom_site_label_1
_geom_bond_atom_site_label_2
_geom_bond_distance
Br1 C17 1.890(2)
Br2 C24 1.896(2)
O1 C2 1.219(3)
C1 C15 1.520(3)
C1 C14 1.529(3)
C1 C26 1.536(3)
C1 C2 1.541(3)
C2 C3 1.475(3)
C3 C4 1.407(3)
C3 C8 1.407(3)
C4 C5 1.381(3)
C4 H4 0.9500
C5 C6 1.384(4)
C5 H5 0.9500
C6 C7 1.387(4)
C6 H6 0.9500
C7 C8 1.402(3)
C7 H7 0.9500
C8 C9 1.480(3)
C9 C14 1.395(3)
C9 C10 1.409(3)
C10 C11 1.377(4)
C10 H10 0.9500
C11 C12 1.381(4)
C11 H11 0.9500
C12 C13 1.390(4)
C12 H12 0.9500
C13 C14 1.396(3)
C13 H13 0.9500
C15 C16 1.376(3)
C15 C20 1.400(3)
C16 C17 1.394(3)
C16 H16 0.9500
C17 C18 1.393(3)
C18 C19 1.386(3)
C18 H18 0.9500
C19 C20 1.395(3)
C19 H19 0.9500
C20 C21 1.464(3)
C21 C22 1.392(3)
C21 C26 1.405(3)
C22 C23 1.387(3)
C22 H22 0.9500
C23 C24 1.389(4)
C23 H23 0.9500
C24 C25 1.392(3)
C25 C26 1.385(3)
C25 H25 0.9500
Br3 C43 1.901(2)
Br4 C50 1.908(2)
O2 C28 1.216(3)
C27 C40 1.523(3)
C27 C52 1.524(3)
C27 C28 1.541(3)
C27 C41 1.544(3)
C28 C29 1.476(3)
C29 C34 1.404(3)
C29 C30 1.405(3)
C30 C31 1.383(4)
C30 H30 0.9500
C31 C32 1.385(4)
C31 H31 0.9500
C32 C33 1.385(4)
C32 H32 0.9500
C33 C34 1.401(3)
C33 H33 0.9500
C34 C35 1.485(3)
C35 C40 1.403(3)
C35 C36 1.407(3)
C36 C37 1.382(4)
C36 H36 0.9500
C37 C38 1.385(4)
C37 H37 0.9500
C38 C39 1.386(3)
C38 H38 0.9500
C39 C40 1.396(3)
C39 H39 0.9500
C41 C42 1.384(3)
C41 C46 1.403(3)
C42 C43 1.401(3)
C42 H42 0.9500
C43 C44 1.388(3)
C44 C45 1.391(3)
C44 H44 0.9500
C45 C46 1.391(3)
C45 H45 0.9500
C46 C47 1.463(3)
C47 C48 1.390(3)
C47 C52 1.404(3)
C48 C49 1.388(3)
C48 H48 0.9500
C49 C50 1.386(3)
C49 H49 0.9500
C50 C51 1.392(3)
C51 C52 1.385(3)
C51 H51 0.9500

loop_
_geom_hbond_atom_site_label_D
_geom_hbond_atom_site_label_H
_geom_hbond_atom_site_label_A
_geom_hbond_site_symmetry_A
_geom_hbond_distance_DH
_geom_hbond_distance_HA
_geom_hbond_distance_DA
_geom_hbond_angle_DHA
C44 H44 O1 3_656 0.95 2.44 3.364(3) 163
C5 H5 Cg6 1_545 0.95 2.69 3.554(3) 151
C31 H31 Cg17 1_565 0.95 2.88 3.780(3) 158
C24 Br2 Cg15 1_655 1.896(2) 3.4440(10) 5.330(3) 172.60(10)
C50 Br4 Cg2 . 1.908(2) 3.7750(10) 5.454(3) 145.30(10)
C50 Br4 Cg3 . 1.908(2) 3.9090(10) 5.790(3) 168.00(10)

_cod_database_fobs_code 1545381
